data_4130004
loop_
_publ_author_name
'Iovan, Diana A.'
'Betley, Theodore A.'

_publ_section_title
;
 Characterization of Iron-Imido Species Relevant for N-Group Transfer
 Chemistry.
;
_journal_issue 6
_journal_name_full 'Journal of the American Chemical Society'
_journal_page_first 1983
_journal_page_last 1993
_journal_paper_doi 10.1021/jacs.5b12582
_journal_volume 138
_journal_year 2016
_chemical_formula_moiety 'C23 H25 Cl4 Fe N2'
_chemical_formula_sum 'C23 H25 Cl4 Fe N2'
_chemical_formula_weight 527.10
_space_group_crystal_system monoclinic
_space_group_IT_number 9
_space_group_name_Hall 'C -2yc'
_space_group_name_H-M_alt 'C 1 c 1'
_atom_sites_solution_hydrogens geom
_audit_creation_date 2015-07-18
_audit_creation_method
;
Olex2 1.2
(compiled 2015.01.26 svn.r3150 for OlexSys, GUI svn.r4998)
;
_cell_angle_alpha 90
_cell_angle_beta 126.613(2)
_cell_angle_gamma 90
_cell_formula_units_Z 4
_cell_length_a 15.064(2)
_cell_length_b 17.537(3)
_cell_length_c 11.077(3)
_cell_measurement_reflns_used 9848
_cell_measurement_temperature 100(1)
_cell_measurement_theta_max 25.09
_cell_measurement_theta_min 2.20
_cell_volume 2348.9(8)
_computing_cell_refinement 'SAINT v8.34A (Bruker, 2013)'
_computing_data_collection 'APEX2 v2014.9-0 (Bruker-AXS, 2014)'
_computing_data_reduction 'SAINT v8.34A (Bruker, 2013)'
_computing_molecular_graphics 'Olex2 (Dolomanov et al., 2009)'
_computing_publication_material 'Olex2 (Dolomanov et al., 2009)'
_computing_structure_refinement 'XLMP (Sheldrick, 2008)'
_computing_structure_solution 'SHELXS-97 (Sheldrick, 2008)'
_diffrn_ambient_temperature 99.99
_diffrn_measured_fraction_theta_full 0.996
_diffrn_measured_fraction_theta_max 0.996
_diffrn_measurement_device_type 'Bruker APEX-II CCD'
_diffrn_measurement_method 'phi and omega scans'
_diffrn_radiation_type MoK\a
_diffrn_radiation_wavelength 0.71073
_diffrn_reflns_av_R_equivalents 0.0470
_diffrn_reflns_av_unetI/netI 0.0468
_diffrn_reflns_Laue_measured_fraction_full 0.996
_diffrn_reflns_Laue_measured_fraction_max 0.996
_diffrn_reflns_limit_h_max 17
_diffrn_reflns_limit_h_min -18
_diffrn_reflns_limit_k_max 20
_diffrn_reflns_limit_k_min -20
_diffrn_reflns_limit_l_max 13
_diffrn_reflns_limit_l_min -13
_diffrn_reflns_number 17698
_diffrn_reflns_point_group_measured_fraction_full 0.993
_diffrn_reflns_point_group_measured_fraction_max 0.993
_diffrn_reflns_theta_full 25.204
_diffrn_reflns_theta_max 25.204
_diffrn_reflns_theta_min 2.046
_diffrn_source 'fine-focus sealed tube'
_exptl_absorpt_coefficient_mu 1.111
_exptl_absorpt_correction_T_max 0.934
_exptl_absorpt_correction_T_min 0.759
_exptl_absorpt_correction_type multi-scan
_exptl_crystal_colour green
_exptl_crystal_density_diffrn 1.491
_exptl_crystal_description plate
_exptl_crystal_F_000 1084
_exptl_crystal_size_max 0.32
_exptl_crystal_size_mid 0.12
_exptl_crystal_size_min 0.11
_refine_diff_density_max 0.276
_refine_diff_density_min -0.238
_refine_diff_density_rms 0.050
_refine_ls_abs_structure_details
;
 Flack x determined using 1767 quotients [(I+)-(I-)]/[(I+)+(I-)]
 (Parsons, Flack and Wagner, Acta Cryst. B69 (2013) 249-259).
;
_refine_ls_abs_structure_Flack 0.013(10)
_refine_ls_extinction_method none
_refine_ls_goodness_of_fit_ref 1.023
_refine_ls_hydrogen_treatment constr
_refine_ls_matrix_type full
_refine_ls_number_parameters 277
_refine_ls_number_reflns 4189
_refine_ls_number_restraints 2
_refine_ls_restrained_S_all 1.023
_refine_ls_R_factor_all 0.0321
_refine_ls_R_factor_gt 0.0271
_refine_ls_shift/su_max 0.000
_refine_ls_shift/su_mean 0.000
_refine_ls_structure_factor_coef Fsqd
_refine_ls_weighting_details 'w=1/[\s^2^(Fo^2^)+(0.0167P)^2^+0.0073P] where P=(Fo^2^+2Fc^2^)/3'
_refine_ls_weighting_scheme calc
_refine_ls_wR_factor_gt 0.0465
_refine_ls_wR_factor_ref 0.0478
_reflns_Friedel_coverage 0.990
_reflns_Friedel_fraction_full 0.991
_reflns_Friedel_fraction_max 0.990
_reflns_number_gt 3911
_reflns_number_total 4189
_reflns_threshold_expression 'I > 2\s(I)'
_cod_data_source_file ja5b12582_si_002.cif
_cod_data_source_block tbulfecl2
_cod_original_cell_volume 2348.8(8)
_cod_database_code 4130004
_shelx_space_group_comment
;
The symmetry employed for this shelxl refinement is uniquely defined
by the following loop, which should always be used as a source of
symmetry information in preference to the above space-group names.
They are only intended as comments.
;
_shelx_estimated_absorpt_t_max 0.888
_shelx_estimated_absorpt_t_min 0.718
_olex2_refinement_description
;
1. Fixed Uiso
 At 1.2 times of:
  All C(H) groups
 At 1.5 times of:
  All C(H,H,H) groups
2.a Aromatic/amide H refined with riding coordinates:
 C008(H008), C00C(H00C), C00E(H00E), C00I(H00I), C00J(H00J), C00R(H00T),
 C00T(H00X)
2.b Idealised Me refined as rotating group:
 C00K(H00A,H00B,H00D), C00L(H00F,H00G,H00H), C00N(H00K,H00L,H00M), C00O(H00N,
 H00O,H00P), C00P(H00Q,H00R,H00S), C00S(H00U,H00V,H00W)
;
_shelx_shelxl_version_number 2014/7
_olex2_submission_special_instructions 'No special instructions were received'

loop_
_space_group_symop_operation_xyz
'x, y, z'
'x, -y, z+1/2'
'x+1/2, y+1/2, z'
'x+1/2, -y+1/2, z+1/2'

loop_
_atom_site_label
_atom_site_type_symbol
_atom_site_fract_x
_atom_site_fract_y
_atom_site_fract_z
_atom_site_U_iso_or_equiv
_atom_site_adp_type
_atom_site_occupancy
_atom_site_site_symmetry_order
_atom_site_calc_flag
_atom_site_refinement_flags_posn
Fe01 Fe 0.58219(4) 0.32260(3) 0.55859(5) 0.00969(13) Uani 1 1 d .
Cl02 Cl 0.73516(7) 0.29919(6) 0.78152(10) 0.0175(2) Uani 1 1 d .
Cl03 Cl 0.53434(8) 0.23734(5) 0.38606(11) 0.0165(2) Uani 1 1 d .
Cl04 Cl 0.45201(8) 0.61119(5) 0.60595(11) 0.0200(2) Uani 1 1 d .
Cl05 Cl 0.20486(8) 0.42743(5) 0.11755(11) 0.0187(2) Uani 1 1 d .
N006 N 0.4580(2) 0.33892(16) 0.5711(3) 0.0096(7) Uani 1 1 d .
N007 N 0.5922(2) 0.42433(17) 0.4889(3) 0.0095(7) Uani 1 1 d .
C008 C 0.3007(3) 0.3997(2) 0.5054(4) 0.0112(9) Uani 1 1 d .
H008 H 0.2422 0.4357 0.4641 0.013 Uiso 1 1 calc R
C009 C 0.7735(3) 0.4275(2) 0.5144(4) 0.0121(9) Uani 1 1 d .
C00A C 0.3905(3) 0.4033(2) 0.4979(4) 0.0089(8) Uani 1 1 d .
C00B C 0.5017(3) 0.4736(2) 0.4302(4) 0.0100(8) Uani 1 1 d .
C00C C 0.3126(3) 0.3352(2) 0.5827(4) 0.0122(9) Uani 1 1 d .
H00C H 0.2643 0.3188 0.6060 0.015 Uiso 1 1 calc R
C00D C 0.3314(3) 0.5906(2) 0.4293(4) 0.0140(9) Uani 1 1 d .
C00E C 0.6194(3) 0.5298(2) 0.3968(4) 0.0132(9) Uani 1 1 d .
H00E H 0.6532 0.5653 0.3709 0.016 Uiso 1 1 calc R
C00F C 0.4093(3) 0.2970(2) 0.6219(4) 0.0083(8) Uani 1 1 d .
C00G C 0.3217(3) 0.5224(2) 0.3578(4) 0.0105(8) Uani 1 1 d .
C00H C 0.6629(3) 0.4588(2) 0.4672(4) 0.0112(9) Uani 1 1 d .
C00I C 0.5197(3) 0.5384(2) 0.3724(4) 0.0127(9) Uani 1 1 d .
H00I H 0.4711 0.5807 0.3249 0.015 Uiso 1 1 calc R
C00J C 0.2456(3) 0.6427(2) 0.3661(5) 0.0180(10) Uani 1 1 d .
H00J H 0.2537 0.6884 0.4179 0.022 Uiso 1 1 calc R
C00K C 0.7687(3) 0.3417(2) 0.4835(5) 0.0168(9) Uani 1 1 d .
H00A H 0.7548 0.3136 0.5472 0.025 Uiso 1 1 calc GR
H00B H 0.8393 0.3252 0.5061 0.025 Uiso 1 1 calc GR
H00D H 0.7089 0.3315 0.3775 0.025 Uiso 1 1 calc GR
C00L C 0.5419(3) 0.2484(2) 0.8801(5) 0.0184(9) Uani 1 1 d .
H00F H 0.6030 0.2750 0.8896 0.028 Uiso 1 1 calc GR
H00G H 0.5702 0.2027 0.9436 0.028 Uiso 1 1 calc GR
H00H H 0.5078 0.2823 0.9121 0.028 Uiso 1 1 calc GR
C00M C 0.4108(3) 0.4625(2) 0.4325(4) 0.0095(8) Uani 1 1 d .
C00N C 0.5054(3) 0.1700(2) 0.6639(4) 0.0149(9) Uani 1 1 d .
H00K H 0.4512 0.1593 0.5563 0.022 Uiso 1 1 calc GR
H00L H 0.5257 0.1223 0.7208 0.022 Uiso 1 1 calc GR
H00M H 0.5715 0.1931 0.6817 0.022 Uiso 1 1 calc GR
C00O C 0.8624(3) 0.4436(2) 0.6826(4) 0.0192(10) Uani 1 1 d .
H00N H 0.8653 0.4985 0.7013 0.029 Uiso 1 1 calc GR
H00O H 0.9345 0.4264 0.7114 0.029 Uiso 1 1 calc GR
H00P H 0.8440 0.4163 0.7421 0.029 Uiso 1 1 calc GR
C00P C 0.3618(3) 0.1828(2) 0.7057(5) 0.0191(9) Uani 1 1 d .
H00Q H 0.3318 0.2156 0.7452 0.029 Uiso 1 1 calc GR
H00R H 0.3911 0.1359 0.7654 0.029 Uiso 1 1 calc GR
H00S H 0.3030 0.1700 0.6006 0.029 Uiso 1 1 calc GR
C00Q C 0.2232(3) 0.5100(2) 0.2164(4) 0.0120(9) Uani 1 1 d .
C00R C 0.1361(3) 0.5616(2) 0.1503(4) 0.0163(9) Uani 1 1 d .
H00T H 0.0693 0.5518 0.0538 0.020 Uiso 1 1 calc R
C00S C 0.8069(3) 0.4684(2) 0.4242(5) 0.0192(10) Uani 1 1 d .
H00U H 0.7480 0.4626 0.3164 0.029 Uiso 1 1 calc GR
H00V H 0.8755 0.4460 0.4486 0.029 Uiso 1 1 calc GR
H00W H 0.8186 0.5227 0.4502 0.029 Uiso 1 1 calc GR
C00T C 0.1481(3) 0.6274(2) 0.2270(5) 0.0192(10) Uani 1 1 d .
H00X H 0.0885 0.6626 0.1835 0.023 Uiso 1 1 calc R
C00U C 0.4551(3) 0.2251(2) 0.7152(4) 0.0144(9) Uani 1 1 d .

loop_
_atom_site_aniso_label
_atom_site_aniso_U_11
_atom_site_aniso_U_22
_atom_site_aniso_U_33
_atom_site_aniso_U_23
_atom_site_aniso_U_13
_atom_site_aniso_U_12
Fe01 0.0108(3) 0.0083(3) 0.0110(3) 0.0015(2) 0.0071(2) 0.0015(2)
Cl02 0.0126(5) 0.0227(6) 0.0138(5) 0.0051(4) 0.0059(4) 0.0017(4)
Cl03 0.0216(5) 0.0131(5) 0.0178(5) -0.0035(4) 0.0134(5) -0.0020(4)
Cl04 0.0235(6) 0.0179(6) 0.0145(6) -0.0038(4) 0.0092(5) -0.0018(4)
Cl05 0.0189(5) 0.0191(5) 0.0150(5) -0.0047(4) 0.0083(5) -0.0039(4)
N006 0.0102(17) 0.0099(17) 0.0093(17) -0.0004(13) 0.0061(15) 0.0003(13)
N007 0.0094(16) 0.0095(16) 0.0091(18) -0.0006(13) 0.0053(15) 0.0006(13)
C008 0.009(2) 0.011(2) 0.010(2) -0.0014(17) 0.0045(18) 0.0014(16)
C009 0.010(2) 0.012(2) 0.017(2) -0.0002(17) 0.0093(19) 0.0014(16)
C00A 0.0081(19) 0.008(2) 0.007(2) -0.0013(15) 0.0028(17) 0.0008(15)
C00B 0.011(2) 0.009(2) 0.007(2) -0.0019(16) 0.0040(18) -0.0004(16)
C00C 0.011(2) 0.012(2) 0.012(2) -0.0035(17) 0.0058(18) -0.0046(16)
C00D 0.017(2) 0.014(2) 0.014(2) 0.0031(17) 0.0104(19) 0.0013(16)
C00E 0.017(2) 0.012(2) 0.016(2) 0.0035(17) 0.0118(19) -0.0011(16)
C00F 0.009(2) 0.0076(19) 0.007(2) -0.0024(15) 0.0042(17) -0.0040(15)
C00G 0.013(2) 0.013(2) 0.012(2) 0.0032(16) 0.0107(18) 0.0022(15)
C00H 0.012(2) 0.011(2) 0.012(2) -0.0033(16) 0.0080(19) -0.0018(16)
C00I 0.018(2) 0.011(2) 0.011(2) -0.0005(17) 0.009(2) 0.0015(17)
C00J 0.029(3) 0.013(2) 0.024(3) 0.0045(19) 0.022(2) 0.0056(19)
C00K 0.015(2) 0.018(2) 0.019(2) -0.0020(18) 0.010(2) 0.0000(17)
C00L 0.019(2) 0.019(2) 0.013(2) 0.0031(19) 0.0077(19) 0.0027(18)
C00M 0.012(2) 0.0098(19) 0.0051(19) -0.0016(15) 0.0039(17) 0.0010(15)
C00N 0.016(2) 0.010(2) 0.019(2) 0.0044(18) 0.011(2) 0.0032(17)
C00O 0.017(2) 0.018(2) 0.022(3) 0.0025(19) 0.011(2) 0.0033(18)
C00P 0.023(2) 0.016(2) 0.024(2) 0.006(2) 0.017(2) 0.0018(19)
C00Q 0.017(2) 0.012(2) 0.014(2) 0.0005(17) 0.0125(19) -0.0002(16)
C00R 0.008(2) 0.027(3) 0.012(2) 0.0099(18) 0.005(2) 0.0049(17)
C00S 0.020(2) 0.020(2) 0.027(3) 0.0055(19) 0.018(2) 0.0034(18)
C00T 0.021(2) 0.022(2) 0.020(2) 0.0142(19) 0.015(2) 0.0135(19)
C00U 0.015(2) 0.013(2) 0.015(2) 0.0024(18) 0.009(2) -0.0017(17)

loop_
_atom_type_symbol
_atom_type_description
_atom_type_scat_dispersion_real
_atom_type_scat_dispersion_imag
_atom_type_scat_source
C C 0.0033 0.0016 'International Tables Vol C Tables 4.2.6.8 and 6.1.1.4'
H H 0.0000 0.0000 'International Tables Vol C Tables 4.2.6.8 and 6.1.1.4'
Cl Cl 0.1484 0.1585 'International Tables Vol C Tables 4.2.6.8 and 6.1.1.4'
Fe Fe 0.3463 0.8444 'International Tables Vol C Tables 4.2.6.8 and 6.1.1.4'
N N 0.0061 0.0033 'International Tables Vol C Tables 4.2.6.8 and 6.1.1.4'

loop_
_geom_angle_atom_site_label_1
_geom_angle_atom_site_label_2
_geom_angle_atom_site_label_3
_geom_angle
Cl03 Fe01 Cl02 115.79(4)
N006 Fe01 Cl02 110.59(9)
N006 Fe01 Cl03 109.17(9)
N006 Fe01 N007 101.04(12)
N007 Fe01 Cl02 109.53(9)
N007 Fe01 Cl03 109.71(9)
C00A N006 Fe01 117.6(2)
C00F N006 Fe01 135.2(2)
C00F N006 C00A 106.7(3)
C00B N007 Fe01 117.1(2)
C00H N007 Fe01 135.7(3)
C00H N007 C00B 106.8(3)
C00A C008 H008 126.2
C00C C008 H008 126.2
C00C C008 C00A 107.7(3)
C00H C009 C00K 112.4(3)
C00H C009 C00O 109.5(3)
C00H C009 C00S 108.9(3)
C00K C009 C00O 109.9(3)
C00K C009 C00S 107.6(3)
C00S C009 C00O 108.3(3)
C008 C00A N006 108.6(3)
C00M C00A N006 126.0(3)
C00M C00A C008 125.3(3)
N007 C00B C00I 108.1(3)
C00M C00B N007 126.7(3)
C00M C00B C00I 125.2(3)
C008 C00C H00C 126.0
C008 C00C C00F 108.1(3)
C00F C00C H00C 126.0
C00G C00D Cl04 120.3(3)
C00J C00D Cl04 117.7(3)
C00J C00D C00G 122.0(4)
C00H C00E H00E 126.2
C00I C00E H00E 126.2
C00I C00E C00H 107.5(3)
N006 C00F C00C 108.9(3)
N006 C00F C00U 126.1(3)
C00C C00F C00U 124.8(3)
C00D C00G C00M 122.0(3)
C00Q C00G C00D 117.1(3)
C00Q C00G C00M 120.8(3)
N007 C00H C009 126.1(3)
N007 C00H C00E 109.6(3)
C00E C00H C009 124.3(3)
C00B C00I H00I 126.0
C00E C00I C00B 107.9(3)
C00E C00I H00I 126.0
C00D C00J H00J 120.4
C00T C00J C00D 119.1(4)
C00T C00J H00J 120.4
C009 C00K H00A 109.5
C009 C00K H00B 109.5
C009 C00K H00D 109.5
H00A C00K H00B 109.5
H00A C00K H00D 109.5
H00B C00K H00D 109.5
H00F C00L H00G 109.5
H00F C00L H00H 109.5
H00G C00L H00H 109.5
C00U C00L H00F 109.5
C00U C00L H00G 109.5
C00U C00L H00H 109.5
C00A C00M C00G 113.8(3)
C00B C00M C00A 129.1(3)
C00B C00M C00G 117.1(3)
H00K C00N H00L 109.5
H00K C00N H00M 109.5
H00L C00N H00M 109.5
C00U C00N H00K 109.5
C00U C00N H00L 109.5
C00U C00N H00M 109.5
C009 C00O H00N 109.5
C009 C00O H00O 109.5
C009 C00O H00P 109.5
H00N C00O H00O 109.5
H00N C00O H00P 109.5
H00O C00O H00P 109.5
H00Q C00P H00R 109.5
H00Q C00P H00S 109.5
H00R C00P H00S 109.5
C00U C00P H00Q 109.5
C00U C00P H00R 109.5
C00U C00P H00S 109.5
C00G C00Q Cl05 120.2(3)
C00G C00Q C00R 121.9(4)
C00R C00Q Cl05 117.8(3)
C00Q C00R H00T 120.5
C00T C00R C00Q 119.0(4)
C00T C00R H00T 120.5
C009 C00S H00U 109.5
C009 C00S H00V 109.5
C009 C00S H00W 109.5
H00U C00S H00V 109.5
H00U C00S H00W 109.5
H00V C00S H00W 109.5
C00J C00T H00X 119.6
C00R C00T C00J 120.8(4)
C00R C00T H00X 119.6
C00F C00U C00L 108.0(3)
C00F C00U C00N 113.5(3)
C00F C00U C00P 109.3(3)
C00N C00U C00L 110.5(3)
C00N C00U C00P 107.8(3)
C00P C00U C00L 107.7(3)

loop_
_geom_bond_atom_site_label_1
_geom_bond_atom_site_label_2
_geom_bond_distance
Fe01 Cl02 2.1883(11)
Fe01 Cl03 2.1827(11)
Fe01 N006 1.978(3)
Fe01 N007 1.985(3)
Cl04 C00D 1.738(4)
Cl05 C00Q 1.735(4)
N006 C00A 1.408(4)
N006 C00F 1.373(4)
N007 C00B 1.404(4)
N007 C00H 1.365(5)
C008 H008 0.9500
C008 C00A 1.406(5)
C008 C00C 1.364(5)
C009 C00H 1.521(5)
C009 C00K 1.535(5)
C009 C00O 1.539(5)
C009 C00S 1.539(5)
C00A C00M 1.400(5)
C00B C00I 1.408(5)
C00B C00M 1.398(5)
C00C H00C 0.9500
C00C C00F 1.417(5)
C00D C00G 1.392(5)
C00D C00J 1.385(5)
C00E H00E 0.9500
C00E C00H 1.406(5)
C00E C00I 1.367(5)
C00F C00U 1.511(5)
C00G C00M 1.505(5)
C00G C00Q 1.389(5)
C00I H00I 0.9500
C00J H00J 0.9500
C00J C00T 1.380(6)
C00K H00A 0.9800
C00K H00B 0.9800
C00K H00D 0.9800
C00L H00F 0.9800
C00L H00G 0.9800
C00L H00H 0.9800
C00L C00U 1.537(5)
C00N H00K 0.9800
C00N H00L 0.9800
C00N H00M 0.9800
C00N C00U 1.532(5)
C00O H00N 0.9800
C00O H00O 0.9800
C00O H00P 0.9800
C00P H00Q 0.9800
C00P H00R 0.9800
C00P H00S 0.9800
C00P C00U 1.536(5)
C00Q C00R 1.390(5)
C00R H00T 0.9500
C00R C00T 1.379(6)
C00S H00U 0.9800
C00S H00V 0.9800
C00S H00W 0.9800
C00T H00X 0.9500

loop_
_geom_torsion_atom_site_label_1
_geom_torsion_atom_site_label_2
_geom_torsion_atom_site_label_3
_geom_torsion_atom_site_label_4
_geom_torsion
Fe01 N006 C00A C008 173.3(2)
Fe01 N006 C00A C00M -8.6(5)
Fe01 N006 C00F C00C -172.2(3)
Fe01 N006 C00F C00U 12.2(6)
Fe01 N007 C00B C00I -173.5(2)
Fe01 N007 C00B C00M 8.5(5)
Fe01 N007 C00H C009 -8.9(6)
Fe01 N007 C00H C00E 172.5(3)
Cl04 C00D C00G C00M 3.6(5)
Cl04 C00D C00G C00Q -179.7(3)
Cl04 C00D C00J C00T -179.0(3)
Cl05 C00Q C00R C00T 179.5(3)
N006 C00A C00M C00B -3.3(6)
N006 C00A C00M C00G 178.0(3)
N006 C00F C00U C00L 81.0(5)
N006 C00F C00U C00N -41.8(5)
N006 C00F C00U C00P -162.1(3)
N007 C00B C00I C00E -0.8(4)
N007 C00B C00M C00A 3.3(6)
N007 C00B C00M C00G -178.1(3)
C008 C00A C00M C00B 174.5(4)
C008 C00A C00M C00G -4.1(5)
C008 C00C C00F N006 1.1(4)
C008 C00C C00F C00U 176.8(3)
C00A N006 C00F C00C -0.7(4)
C00A N006 C00F C00U -176.3(3)
C00A C008 C00C C00F -1.1(4)
C00B N007 C00H C009 179.2(4)
C00B N007 C00H C00E 0.6(4)
C00C C008 C00A N006 0.7(4)
C00C C008 C00A C00M -177.5(4)
C00C C00F C00U C00L -93.9(4)
C00C C00F C00U C00N 143.3(4)
C00C C00F C00U C00P 23.0(5)
C00D C00G C00M C00A 98.1(4)
C00D C00G C00M C00B -80.7(5)
C00D C00G C00Q Cl05 178.8(3)
C00D C00G C00Q C00R -2.2(5)
C00D C00J C00T C00R -0.8(6)
C00F N006 C00A C008 0.0(4)
C00F N006 C00A C00M 178.2(3)
C00G C00D C00J C00T -1.2(6)
C00G C00Q C00R C00T 0.4(6)
C00H N007 C00B C00I 0.2(4)
C00H N007 C00B C00M -177.8(4)
C00H C00E C00I C00B 1.2(4)
C00I C00B C00M C00A -174.3(4)
C00I C00B C00M C00G 4.3(6)
C00I C00E C00H N007 -1.1(4)
C00I C00E C00H C009 -179.7(4)
C00J C00D C00G C00M -174.2(4)
C00J C00D C00G C00Q 2.6(6)
C00K C009 C00H N007 41.6(5)
C00K C009 C00H C00E -139.9(4)
C00M C00B C00I C00E 177.1(4)
C00M C00G C00Q Cl05 -4.4(5)
C00M C00G C00Q C00R 174.6(3)
C00O C009 C00H N007 -80.9(5)
C00O C009 C00H C00E 97.5(4)
C00Q C00G C00M C00A -78.5(4)
C00Q C00G C00M C00B 102.7(4)
C00Q C00R C00T C00J 1.1(6)
C00S C009 C00H N007 160.8(4)
C00S C009 C00H C00E -20.8(5)
